data_2020362
loop_
_publ_author_name
'Riou, A.'
'Cudennec, Y.'
'Gerault, Y.'

_publ_section_title
;
 Cobalt(II) orthophosphate octahydrate
;
_journal_name_full 'Acta Crystallographica C (39,1983-)'
_journal_page_first 1412
_journal_page_last 1413
_journal_volume 45
_journal_year 1989
_chemical_formula_sum 'Co3 H16 O16 P2'
_chemical_name_systematic 'Co3 (P O4)2 (H2 O)8'
_space_group_IT_number 12
_symmetry_space_group_name_Hall '-C 2y'
_symmetry_space_group_name_H-M 'C 1 2/m 1'
_cell_angle_alpha 90
_cell_angle_beta 104.9
_cell_angle_gamma 90
_cell_formula_units_Z 2
_cell_length_a 10.021
_cell_length_b 13.331
_cell_length_c 4.673
_cell_volume 603.276
_citation_journal_id_ASTM ACSCEE
_cod_data_source_file Riou_ACSCEE_1989_757.cif
_cod_data_source_block H16Co3O16P2
_cod_original_cell_volume 603.2756
_cod_original_formula_sum 'H16 Co3 O16 P2'
_cod_database_code 2020362

loop_
_symmetry_equiv_pos_as_xyz
x,y,z
-x,y,-z
-x,-y,-z
x,-y,z
x+1/2,y+1/2,z
-x+1/2,y+1/2,-z
-x+1/2,-y+1/2,-z
x+1/2,-y+1/2,z

loop_
_atom_site_label
_atom_site_type_symbol
_atom_site_fract_x
_atom_site_fract_y
_atom_site_fract_z
_atom_site_occupancy
_atom_site_U_iso_or_equiv
O1 O-2 0.1573 0 0.3711 1 0.0
O4 O-2 0.4009 0.38454 0.1956 1 0.0
H1 H+1 0.38 0.411 0.319 1 0.0
O5 O-2 0.1029 0.276 0.282 1 0.0
P1 P+5 0.31424 0 0.3811 1 0.0
Co2 Co+2 0 0.38993 0 1 0.0
O2 O-2 0.3935 0 0.7092 1 0.0
Co1 Co+2 0 0 0 1 0.0
H2 H+1 0.348 0.372 0.123 1 0.0
H4 H+1 0.058 0.221 0.286 1 0.0
H3 H+1 0.116 0.299 0.382 1 0.0
O3 O-2 0.3444 0.09648 0.2282 1 0.0
